data_4505035
loop_
_publ_author_name
'Zhang, Guoqi'
'Yang, Guoqiang'
'Chen, Qingqi'
'Ma, Jin Shi'

_publ_section_title
;
 Novel Network Polymers Formed by Self-Assembly of Silver Nitrate and
 Pyrrol-2-yl-methyleneamine Ligands with Flexible Spacers
;
_journal_issue 2
_journal_name_full 'Crystal Growth &amp; Design'
_journal_page_first 661
_journal_paper_doi 10.1021/cg049833h
_journal_volume 5
_journal_year 2005
_chemical_formula_sum 'C14 H18 Ag N5 O3'
_chemical_formula_weight 412.20
_chemical_name_systematic
; 
 ? 
;
_space_group_IT_number 9
_symmetry_cell_setting monoclinic
_symmetry_space_group_name_Hall 'C -2yc'
_symmetry_space_group_name_H-M 'C 1 c 1'
_atom_sites_solution_hydrogens geom
_atom_sites_solution_primary direct
_atom_sites_solution_secondary difmap
_audit_creation_method SHELXL-97
_cell_angle_alpha 90.00
_cell_angle_beta 101.35(2)
_cell_angle_gamma 90.00
_cell_formula_units_Z 4
_cell_length_a 14.142(4)
_cell_length_b 14.381(4)
_cell_length_c 8.033(3)
_cell_measurement_reflns_used 997
_cell_measurement_temperature 293(2)
_cell_measurement_theta_max 26.22
_cell_measurement_theta_min 3.52
_cell_volume 1601.8(9)
_computing_cell_refinement 'Bruker SMART'
_computing_data_collection 'Bruker SMART'
_computing_data_reduction 'Bruker SAINT'
_computing_molecular_graphics 'Bruker SHELXTL'
_computing_publication_material 'Bruker SHELXTL'
_computing_structure_refinement 'SHELXL-97 (Sheldrick, 1997)'
_computing_structure_solution 'SHELXS-97 (Sheldrick, 1990)'
_diffrn_ambient_temperature 293(2)
_diffrn_measured_fraction_theta_full 0.978
_diffrn_measured_fraction_theta_max 0.978
_diffrn_measurement_device_type 'CCD area detector'
_diffrn_measurement_method 'phi and omega scans'
_diffrn_radiation_monochromator graphite
_diffrn_radiation_source 'fine-focus sealed tube'
_diffrn_radiation_type MoK\a
_diffrn_radiation_wavelength 0.71073
_diffrn_reflns_av_R_equivalents 0.0226
_diffrn_reflns_av_sigmaI/netI 0.0436
_diffrn_reflns_limit_h_max 16
_diffrn_reflns_limit_h_min -17
_diffrn_reflns_limit_k_max 17
_diffrn_reflns_limit_k_min -12
_diffrn_reflns_limit_l_max 9
_diffrn_reflns_limit_l_min -10
_diffrn_reflns_number 4164
_diffrn_reflns_theta_full 26.31
_diffrn_reflns_theta_max 26.31
_diffrn_reflns_theta_min 2.83
_exptl_absorpt_coefficient_mu 1.281
_exptl_absorpt_correction_T_max 1.000000
_exptl_absorpt_correction_T_min 0.713938
_exptl_absorpt_correction_type multi-scan
_exptl_absorpt_process_details SADABS
_exptl_crystal_density_diffrn 1.709
_exptl_crystal_density_meas ?
_exptl_crystal_density_method 'not measured'
_exptl_crystal_F_000 832
_exptl_crystal_size_max 0.22
_exptl_crystal_size_mid 0.18
_exptl_crystal_size_min 0.14
_refine_diff_density_max 0.522
_refine_diff_density_min -0.659
_refine_diff_density_rms 0.079
_refine_ls_abs_structure_details 'Flack H D (1983), Acta Cryst. A39, 876-881'
_refine_ls_abs_structure_Flack 0.34(5)
_refine_ls_extinction_method none
_refine_ls_goodness_of_fit_ref 1.106
_refine_ls_hydrogen_treatment mixed
_refine_ls_matrix_type full
_refine_ls_number_parameters 246
_refine_ls_number_reflns 2731
_refine_ls_number_restraints 160
_refine_ls_restrained_S_all 1.090
_refine_ls_R_factor_all 0.0361
_refine_ls_R_factor_gt 0.0318
_refine_ls_shift/su_max 0.001
_refine_ls_shift/su_mean 0.000
_refine_ls_structure_factor_coef Fsqd
_refine_ls_weighting_details 'calc w=1/[\s^2^(Fo^2^)+(0.0359P)^2^+2.9082P] where P=(Fo^2^+2Fc^2^)/3'
_refine_ls_weighting_scheme calc
_refine_ls_wR_factor_gt 0.0827
_refine_ls_wR_factor_ref 0.0874
_reflns_number_gt 2522
_reflns_number_total 2731
_reflns_threshold_expression >2sigma(I)
_cod_data_source_file cg049833hsi20040523_095825.cif
_cod_data_source_block 040212e
_cod_depositor_comments
;
The following automatic conversions were performed:

'_symmetry_cell_setting' value 'Monoclinic' changed to 'monoclinic'
according to /home/saulius/struct/CIF-dictionaries/cif_core.dic
dictionary named 'cif_core.dic' version 2.4.1 from
2010-06-29.

'_exptl_absorpt_correction_type' value 'MULTI-SCAN'
changed to 'multi-scan' according to
/home/saulius/struct/CIF-dictionaries/cif_core.dic dictionary named
'cif_core.dic' version 2.4.1 from 2010-06-29.

Automatic conversion script
Id: cif_fix_values 1715 2011-07-08 13:25:40Z adriana 

The following automatic conversions were performed:

'_exptl_crystal_density_meas' value 'NONE' was changed to '?' - the
value is perceived as not measured.

Automatic conversion script
Id: cif_fix_values 3008 2015-01-20 13:52:24Z robertas 
;
_cod_original_cell_volume 1601.7(9)
_cod_original_sg_symbol_H-M Cc
_cod_database_code 4505035

loop_
_symmetry_equiv_pos_as_xyz
'x, y, z'
'x, -y, z+1/2'
'x+1/2, y+1/2, z'
'x+1/2, -y+1/2, z+1/2'

loop_
_atom_site_label
_atom_site_type_symbol
_atom_site_fract_x
_atom_site_fract_y
_atom_site_fract_z
_atom_site_U_iso_or_equiv
_atom_site_adp_type
_atom_site_occupancy
_atom_site_symmetry_multiplicity
_atom_site_calc_flag
_atom_site_refinement_flags
_atom_site_disorder_assembly
_atom_site_disorder_group
Ag1 Ag 0.09872(8) 0.65282(3) 0.43499(12) 0.04468(13) Uani 1 1 d . . .
N1 N -0.1023(4) 0.6748(5) 0.5369(8) 0.0632(15) Uani 1 1 d . . .
H1A H -0.0499 0.7067 0.5537 0.076 Uiso 1 1 calc R . .
N2 N -0.0137(3) 0.6110(4) 0.2329(6) 0.0379(10) Uani 1 1 d . A .
N3 N 0.2110(4) 0.6650(4) -0.3512(7) 0.0444(13) Uani 1 1 d . . .
N4 N 0.4411(4) 0.6153(5) -0.4565(9) 0.0648(15) Uani 1 1 d . . .
H4 H 0.4812 0.6253 -0.3629 0.078 Uiso 1 1 calc R . .
C1 C -0.1662(5) 0.6688(5) 0.6476(9) 0.0582(16) Uani 1 1 d . . .
H1 H -0.1610 0.6989 0.7515 0.070 Uiso 1 1 calc R . .
C2 C -0.2376(6) 0.6106(6) 0.5748(10) 0.063(2) Uani 1 1 d . . .
H2 H -0.2903 0.5931 0.6209 0.076 Uiso 1 1 calc R . .
C3 C -0.2196(4) 0.5823(4) 0.4245(8) 0.0423(12) Uani 1 1 d . . .
H3 H -0.2581 0.5418 0.3501 0.051 Uiso 1 1 calc R . .
C4 C -0.1363(5) 0.6221(6) 0.3977(9) 0.0393(15) Uani 1 1 d . A .
C5 C -0.1012(4) 0.6005(4) 0.2474(7) 0.0436(13) Uani 1 1 d . . .
H5 H -0.1448 0.5773 0.1546 0.052 Uiso 1 1 calc R A .
C6 C 0.0117(4) 0.5856(4) 0.0714(7) 0.0467(13) Uani 1 1 d . . .
H6A H -0.0468 0.5753 -0.0125 0.056 Uiso 1 1 calc R A .
H6B H 0.0480 0.5279 0.0851 0.056 Uiso 1 1 calc R . .
C7 C 0.0706(7) 0.6596(5) 0.0086(11) 0.045(2) Uani 1 1 d . A .
H7A H 0.1215 0.6797 0.1010 0.054 Uiso 1 1 calc R . .
H7B H 0.0300 0.7129 -0.0290 0.054 Uiso 1 1 calc R . .
C8 C 0.1148(6) 0.6251(6) -0.1365(10) 0.0460(17) Uani 1 1 d . . .
H8A H 0.1530 0.5701 -0.0999 0.055 Uiso 1 1 calc R A .
H8B H 0.0636 0.6072 -0.2300 0.055 Uiso 1 1 calc R . .
C9 C 0.1779(5) 0.6964(5) -0.1986(7) 0.0545(15) Uani 1 1 d . A .
H9A H 0.1420 0.7539 -0.2236 0.065 Uiso 1 1 calc R . .
H9B H 0.2334 0.7090 -0.1095 0.065 Uiso 1 1 calc R . .
C10 C 0.3001(5) 0.6534(4) -0.3430(8) 0.0482(15) Uani 1 1 d . . .
H10 H 0.3405 0.6649 -0.2389 0.058 Uiso 1 1 calc R . .
C11 C 0.3440(6) 0.6247(7) -0.4771(11) 0.051(2) Uani 1 1 d . . .
C12 C 0.3090(5) 0.6019(5) -0.6463(10) 0.0623(17) Uani 1 1 d . . .
H12 H 0.2445 0.6002 -0.7003 0.075 Uiso 1 1 calc R . .
C13 C 0.3878(7) 0.5821(6) -0.7203(13) 0.083(3) Uani 1 1 d . . .
H13 H 0.3868 0.5668 -0.8332 0.100 Uiso 1 1 calc R . .
C14 C 0.4650(7) 0.5894(6) -0.5956(14) 0.079(2) Uani 1 1 d . . .
H14 H 0.5279 0.5775 -0.6076 0.095 Uiso 1 1 calc R . .
N5 N 0.1131(8) 0.8880(10) 0.4191(18) 0.085(8) Uani 0.55(4) 1 d PDU A 1
O1 O 0.0569(13) 0.8240(9) 0.363(2) 0.071(5) Uani 0.55(4) 1 d PDU A 1
O2 O 0.151(2) 0.8939(13) 0.5715(19) 0.118(6) Uani 0.55(4) 1 d PDU A 1
O3 O 0.1321(19) 0.9489(15) 0.320(3) 0.092(7) Uani 0.55(4) 1 d PDU A 1
N5' N 0.1145(9) 0.8849(10) 0.4224(17) 0.060(7) Uani 0.45(4) 1 d PDU A 2
O1' O 0.0415(10) 0.8378(16) 0.426(4) 0.083(6) Uani 0.45(4) 1 d PDU A 2
O2' O 0.1897(15) 0.8738(16) 0.529(3) 0.095(7) Uani 0.45(4) 1 d PDU A 2
O3' O 0.1128(17) 0.9449(15) 0.310(2) 0.062(5) Uani 0.45(4) 1 d PDU A 2

loop_
_atom_site_aniso_label
_atom_site_aniso_U_11
_atom_site_aniso_U_22
_atom_site_aniso_U_33
_atom_site_aniso_U_23
_atom_site_aniso_U_13
_atom_site_aniso_U_12
Ag1 0.03990(19) 0.0649(2) 0.03044(17) -0.0047(3) 0.00991(12) -0.0044(3)
N1 0.053(3) 0.088(4) 0.049(3) 0.005(3) 0.012(3) 0.016(3)
N2 0.043(3) 0.040(3) 0.031(2) -0.004(2) 0.0105(18) -0.005(2)
N3 0.045(3) 0.060(3) 0.030(2) -0.004(2) 0.0113(19) -0.017(2)
N4 0.042(3) 0.071(4) 0.082(4) 0.007(3) 0.014(3) 0.002(3)
C1 0.056(4) 0.075(5) 0.047(3) 0.011(3) 0.018(3) 0.017(3)
C2 0.049(4) 0.079(5) 0.070(5) 0.028(4) 0.031(4) 0.018(4)
C3 0.028(3) 0.049(3) 0.052(4) 0.008(2) 0.015(2) 0.000(2)
C4 0.031(3) 0.052(3) 0.036(4) 0.004(3) 0.010(3) 0.002(3)
C5 0.045(3) 0.048(4) 0.037(3) -0.001(3) 0.005(2) -0.004(3)
C6 0.056(3) 0.054(3) 0.033(3) -0.007(2) 0.016(2) -0.006(3)
C7 0.054(4) 0.058(5) 0.025(3) -0.003(3) 0.012(3) -0.004(3)
C8 0.055(4) 0.052(4) 0.032(3) 0.002(3) 0.013(3) -0.004(4)
C9 0.063(4) 0.072(4) 0.033(3) -0.015(3) 0.020(3) -0.024(3)
C10 0.047(4) 0.057(4) 0.038(3) 0.004(3) 0.001(3) -0.013(3)
C11 0.044(4) 0.057(4) 0.049(5) 0.009(3) 0.003(3) 0.000(3)
C12 0.053(4) 0.065(5) 0.072(5) -0.004(4) 0.020(3) 0.004(3)
C13 0.081(6) 0.082(6) 0.099(7) -0.027(5) 0.049(5) 0.006(5)
C14 0.059(5) 0.070(5) 0.111(8) -0.016(5) 0.022(5) 0.010(4)
N5 0.080(10) 0.076(10) 0.094(10) 0.008(8) 0.000(7) 0.003(8)
O1 0.071(7) 0.043(5) 0.087(8) 0.008(5) -0.011(6) -0.007(5)
O2 0.114(10) 0.125(9) 0.104(9) -0.003(7) -0.005(7) -0.004(8)
O3 0.077(9) 0.106(10) 0.102(10) 0.000(7) 0.037(7) -0.018(7)
N5' 0.052(10) 0.049(9) 0.073(9) 0.003(7) -0.001(7) -0.003(6)
O1' 0.075(9) 0.082(9) 0.091(10) 0.011(7) 0.012(7) -0.002(6)
O2' 0.079(9) 0.098(9) 0.100(10) 0.011(7) -0.001(7) -0.007(7)
O3' 0.051(7) 0.076(8) 0.067(8) 0.003(6) 0.031(5) 0.000(6)

loop_
_atom_type_symbol
_atom_type_description
_atom_type_scat_dispersion_real
_atom_type_scat_dispersion_imag
_atom_type_scat_source
C C 0.0033 0.0016 'International Tables Vol C Tables 4.2.6.8 and 6.1.1.4'
H H 0.0000 0.0000 'International Tables Vol C Tables 4.2.6.8 and 6.1.1.4'
N N 0.0061 0.0033 'International Tables Vol C Tables 4.2.6.8 and 6.1.1.4'
O O 0.0106 0.0060 'International Tables Vol C Tables 4.2.6.8 and 6.1.1.4'
Ag Ag -0.8971 1.1015 'International Tables Vol C Tables 4.2.6.8 and 6.1.1.4'

loop_
_geom_angle_atom_site_label_1
_geom_angle_atom_site_label_2
_geom_angle_atom_site_label_3
_geom_angle
_geom_angle_site_symmetry_1
_geom_angle_site_symmetry_3
N3 Ag1 N2 168.2(3) 1_556 .
N3 Ag1 O1 101.9(3) 1_556 .
N2 Ag1 O1 89.7(3) . .
C4 N1 C1 108.8(7) . .
C4 N1 H1A 125.6 . .
C1 N1 H1A 125.6 . .
C5 N2 C6 117.7(5) . .
C5 N2 Ag1 123.9(4) . .
C6 N2 Ag1 118.2(4) . .
C10 N3 C9 118.5(6) . .
C10 N3 Ag1 128.2(5) . 1_554
C9 N3 Ag1 113.2(4) . 1_554
C14 N4 C11 110.9(8) . .
C14 N4 H4 124.6 . .
C11 N4 H4 124.6 . .
C2 C1 N1 106.6(7) . .
C2 C1 H1 126.7 . .
N1 C1 H1 126.7 . .
C3 C2 C1 108.6(6) . .
C3 C2 H2 125.7 . .
C1 C2 H2 125.7 . .
C2 C3 C4 109.7(7) . .
C2 C3 H3 125.2 . .
C4 C3 H3 125.2 . .
N1 C4 C3 106.3(6) . .
N1 C4 C5 133.8(7) . .
C3 C4 C5 119.8(7) . .
N2 C5 C4 123.8(6) . .
N2 C5 H5 118.1 . .
C4 C5 H5 118.1 . .
N2 C6 C7 111.8(5) . .
N2 C6 H6A 109.2 . .
C7 C6 H6A 109.2 . .
N2 C6 H6B 109.2 . .
C7 C6 H6B 109.2 . .
H6A C6 H6B 107.9 . .
C6 C7 C8 111.6(5) . .
C6 C7 H7A 109.3 . .
C8 C7 H7A 109.3 . .
C6 C7 H7B 109.3 . .
C8 C7 H7B 109.3 . .
H7A C7 H7B 108.0 . .
C9 C8 C7 113.1(7) . .
C9 C8 H8A 109.0 . .
C7 C8 H8A 109.0 . .
C9 C8 H8B 109.0 . .
C7 C8 H8B 109.0 . .
H8A C8 H8B 107.8 . .
N3 C9 C8 111.9(6) . .
N3 C9 H9A 109.2 . .
C8 C9 H9A 109.2 . .
N3 C9 H9B 109.2 . .
C8 C9 H9B 109.2 . .
H9A C9 H9B 107.9 . .
N3 C10 C11 125.9(6) . .
N3 C10 H10 117.0 . .
C11 C10 H10 117.0 . .
N4 C11 C12 104.6(8) . .
N4 C11 C10 121.6(7) . .
C12 C11 C10 133.7(8) . .
C11 C12 C13 107.8(8) . .
C11 C12 H12 126.1 . .
C13 C12 H12 126.1 . .
C14 C13 C12 105.6(8) . .
C14 C13 H13 127.2 . .
C12 C13 H13 127.2 . .
N4 C14 C13 111.1(8) . .
N4 C14 H14 124.4 . .
C13 C14 H14 124.4 . .
O2 N5 O1 122.0(9) . .
O2 N5 O3 118.3(9) . .
O1 N5 O3 119.7(9) . .
N5 O1 Ag1 121.8(9) . .
O2' N5' O1' 121.3(9) . .
O2' N5' O3' 118.8(9) . .
O1' N5' O3' 119.9(9) . .

loop_
_geom_bond_atom_site_label_1
_geom_bond_atom_site_label_2
_geom_bond_distance
_geom_bond_site_symmetry_2
Ag1 N3 2.105(5) 1_556
Ag1 N2 2.123(5) .
Ag1 O1 2.570(14) .
N1 C4 1.358(10) .
N1 C1 1.390(9) .
N1 H1A 0.8600 .
N2 C5 1.276(8) .
N2 C6 1.460(7) .
N3 C10 1.259(9) .
N3 C9 1.467(8) .
N3 Ag1 2.105(5) 1_554
N4 C14 1.284(11) .
N4 C11 1.357(10) .
N4 H4 0.8600 .
C1 C2 1.352(12) .
C1 H1 0.9300 .
C2 C3 1.345(10) .
C2 H2 0.9300 .
C3 C4 1.363(10) .
C3 H3 0.9300 .
C4 C5 1.427(9) .
C5 H5 0.9300 .
C6 C7 1.499(10) .
C6 H6A 0.9700 .
C6 H6B 0.9700 .
C7 C8 1.511(8) .
C7 H7A 0.9700 .
C7 H7B 0.9700 .
C8 C9 1.507(10) .
C8 H8A 0.9700 .
C8 H8B 0.9700 .
C9 H9A 0.9700 .
C9 H9B 0.9700 .
C10 C11 1.407(12) .
C10 H10 0.9300 .
C11 C12 1.391(10) .
C12 C13 1.392(10) .
C12 H12 0.9300 .
C13 C14 1.333(14) .
C13 H13 0.9300 .
C14 H14 0.9300 .
N5 O2 1.240(8) .
N5 O1 1.241(8) .
N5 O3 1.246(8) .
N5' O2' 1.236(8) .
N5' O1' 1.240(8) .
N5' O3' 1.247(8) .

loop_
_geom_hbond_atom_site_label_D
_geom_hbond_atom_site_label_H
_geom_hbond_atom_site_label_A
_geom_hbond_distance_DH
_geom_hbond_distance_HA
_geom_hbond_distance_DA
_geom_hbond_angle_DHA
_geom_hbond_site_symmetry_A
N4 H4 N5 0.86 2.64 3.483(15) 165.9 4_564
N4 H4 O3 0.86 2.57 3.28(2) 139.5 4_564
N4 H4 O3' 0.86 2.32 3.03(2) 139.7 4_564
N4 H4 O1' 0.86 2.37 3.19(3) 160.3 4_564
N4 H4 O1 0.86 2.05 2.897(16) 166.5 4_564

loop_
_geom_torsion_atom_site_label_1
_geom_torsion_atom_site_label_2
_geom_torsion_atom_site_label_3
_geom_torsion_atom_site_label_4
_geom_torsion
_geom_torsion_site_symmetry_1
N3 Ag1 N2 C5 83.0(12) 1_556
O1 Ag1 N2 C5 -86.7(8) .
N3 Ag1 N2 C6 -91.8(11) 1_556
O1 Ag1 N2 C6 98.4(7) .
C4 N1 C1 C2 1.2(8) .
N1 C1 C2 C3 -0.6(8) .
C1 C2 C3 C4 -0.1(9) .
C1 N1 C4 C3 -1.2(8) .
C1 N1 C4 C5 -178.4(8) .
C2 C3 C4 N1 0.9(9) .
C2 C3 C4 C5 178.5(7) .
C6 N2 C5 C4 179.8(6) .
Ag1 N2 C5 C4 4.9(10) .
N1 C4 C5 N2 18.1(14) .
C3 C4 C5 N2 -158.7(7) .
C5 N2 C6 C7 132.6(7) .
Ag1 N2 C6 C7 -52.2(7) .
N2 C6 C7 C8 167.6(5) .
C6 C7 C8 C9 -177.7(8) .
C10 N3 C9 C8 -116.6(7) .
Ag1 N3 C9 C8 66.9(7) 1_554
C7 C8 C9 N3 -173.6(5) .
C9 N3 C10 C11 -179.3(7) .
Ag1 N3 C10 C11 -3.4(11) 1_554
C14 N4 C11 C12 -0.1(10) .
C14 N4 C11 C10 -179.3(8) .
N3 C10 C11 N4 179.1(7) .
N3 C10 C11 C12 0.2(16) .
N4 C11 C12 C13 -1.5(10) .
C10 C11 C12 C13 177.6(10) .
C11 C12 C13 C14 2.5(11) .
C11 N4 C14 C13 1.8(11) .
C12 C13 C14 N4 -2.7(11) .
O2 N5 O1 Ag1 -49.0(14) .
O3 N5 O1 Ag1 131.1(13) .
N3 Ag1 O1 N5 17.8(19) 1_556
N2 Ag1 O1 N5 -164.4(18) .
